data_7160091
loop_
_publ_author_name
'Tu, Yuyang'
'Inagaki, Yusuke'
'Ohara, Kazuaki'
'Yamaguchi, Kentaro'
'Setaka, Wataru'

_publ_section_title
;
 Ring-closing metathesis of dialkenylcycloalkanes for the synthesis of
 fused bicycloalkanes and tricycloalkanes.
;
_journal_issue 34
_journal_name_full 'Organic &amp; biomolecular chemistry'
_journal_page_first 6950
_journal_page_last 6954
_journal_paper_doi 10.1039/d4ob01143k
_journal_volume 22
_journal_year 2024
_chemical_compound_source no
_chemical_formula_moiety 'C80 H164 Si4'
_chemical_formula_sum 'C80 H164 Si4'
_chemical_formula_weight 1238.46
_chemical_melting_point 338.5(5)
_chemical_name_common 2b
_chemical_name_systematic tricycloalkane
_space_group_crystal_system orthorhombic
_space_group_IT_number 61
_space_group_name_Hall '-P 2ac 2ab'
_space_group_name_H-M_alt 'P b c a'
_atom_sites_solution_hydrogens geom
_audit_creation_method SHELXL-2018/3
_audit_update_record
;
2024-08-05 deposited with the CCDC.	2024-08-08 downloaded from the CCDC.
;
_cell_angle_alpha 90
_cell_angle_beta 90
_cell_angle_gamma 90
_cell_formula_units_Z 4
_cell_length_a 14.9494(4)
_cell_length_b 8.4932(2)
_cell_length_c 66.5433(18)
_cell_measurement_reflns_used 6552
_cell_measurement_temperature 200(2)
_cell_measurement_theta_max 59.2622
_cell_measurement_theta_min 3.2409
_cell_volume 8448.9(4)
_computing_cell_refinement 'SAINT V8.40B (Bruker AXS LLC, 2019)'
_computing_data_collection 'Bruker Instrument Service vV6.2.16'
_computing_data_reduction 'SAINT V8.40B (Bruker AXS LLC, 2019)'
_computing_molecular_graphics 'Ortep-3 for Windows (Farrugia, 2020)'
_computing_publication_material 'WinGX (Farrugia, 2020)'
_computing_structure_refinement 'SHELXL-2018/3 (Sheldrick, 2018)'
_computing_structure_solution 'Sir-2019 (IUCr, 2019)'
_diffrn_ambient_temperature 200(2)
_diffrn_detector_area_resol_mean 7.3910
_diffrn_measured_fraction_theta_full 0.996
_diffrn_measured_fraction_theta_max 0.988
_diffrn_measurement_device_type 'Bruker D8 goniometer'
_diffrn_measurement_method 'omega scans'
_diffrn_radiation_monochromator 'multilayered conforcal mirror'
_diffrn_radiation_type CuK\a
_diffrn_radiation_wavelength 1.54178
_diffrn_reflns_av_R_equivalents 0.1447
_diffrn_reflns_av_unetI/netI 0.0649
_diffrn_reflns_Laue_measured_fraction_full 0.996
_diffrn_reflns_Laue_measured_fraction_max 0.988
_diffrn_reflns_limit_h_max 18
_diffrn_reflns_limit_h_min -18
_diffrn_reflns_limit_k_max 10
_diffrn_reflns_limit_k_min -9
_diffrn_reflns_limit_l_max 82
_diffrn_reflns_limit_l_min -81
_diffrn_reflns_number 121616
_diffrn_reflns_point_group_measured_fraction_full 0.996
_diffrn_reflns_point_group_measured_fraction_max 0.988
_diffrn_reflns_theta_full 67.679
_diffrn_reflns_theta_max 73.028
_diffrn_reflns_theta_min 2.656
_diffrn_source 'sealed tube'
_exptl_absorpt_coefficient_mu 0.908
_exptl_absorpt_correction_T_max 0.96
_exptl_absorpt_correction_T_min 0.85
_exptl_absorpt_correction_type multi-scan
_exptl_absorpt_process_details
;
Krause, L., Herbst-Irmer, R., Sheldrick, G. M., Stalke, D. (2015).
"Comparison of silver and molybdenum microfocus X-ray sources for
single-crystal structure determination"
J. Appl. Cryst. 48, 3-10.
doi:10.1107/S1600576714022985
;
_exptl_crystal_colour colourless
_exptl_crystal_density_diffrn 0.974
_exptl_crystal_description plate
_exptl_crystal_F_000 2800
_exptl_crystal_recrystallization_method 'Re-crystallisation from solvent'
_exptl_crystal_size_max 0.160
_exptl_crystal_size_mid 0.140
_exptl_crystal_size_min 0.060
_refine_diff_density_max 0.242
_refine_diff_density_min -0.255
_refine_diff_density_rms 0.046
_refine_ls_extinction_coef 0.00056(8)
_refine_ls_extinction_expression Fc^*^=kFc[1+0.001xFc^2^\l^3^/sin(2\q)]^-1/4^
_refine_ls_extinction_method 'SHELXL-2018/3 (Sheldrick 2018)'
_refine_ls_goodness_of_fit_ref 1.049
_refine_ls_hydrogen_treatment constr
_refine_ls_matrix_type full
_refine_ls_number_parameters 380
_refine_ls_number_reflns 8371
_refine_ls_number_restraints 0
_refine_ls_restrained_S_all 1.049
_refine_ls_R_factor_all 0.0938
_refine_ls_R_factor_gt 0.0672
_refine_ls_shift/su_max 0.001
_refine_ls_shift/su_mean 0.000
_refine_ls_structure_factor_coef Fsqd
_refine_ls_weighting_details 'w=1/[\s^2^(Fo^2^)+(0.0754P)^2^+1.9372P] where P=(Fo^2^+2Fc^2^)/3'
_refine_ls_weighting_scheme calc
_refine_ls_wR_factor_gt 0.1598
_refine_ls_wR_factor_ref 0.1759
_reflns_Friedel_coverage 0.000
_reflns_number_gt 5943
_reflns_number_total 8371
_reflns_threshold_expression 'I > 2\s(I)'
_cod_data_source_file d4ob01143k2.cif
_cod_data_source_block 2b
_cod_depositor_comments
;
The following automatic conversions were performed:

data item '_chemical_melting_point' value '338-339 K' was changed to
'338.5(5)' -- the average value was taken and precision was
estimated.

data item '_exptl_absorpt_correction_type' value 'Multi-Scan' was
changed to 'multi-scan' in accordance with the
/home/data/users/saulius/crontab/automatic-downloads/rss-feeds/RSC/lib/dictionaries/cif_core.dic
dictionary named 'cif_core.dic' version 2.4.2 last updated on
2011-04-26.

Automatic conversion script
Id: cif_fix_values 8170 2020-07-09 18:12:32Z antanas 

 Adding full bibliography for 7160089--7160091.cif.
;
_cod_database_code 7160091
_shelx_shelxl_version_number 2018/3
_shelx_space_group_comment
;
The symmetry employed for this shelxl refinement is uniquely defined
by the following loop, which should always be used as a source of
symmetry information in preference to the above space-group names.
They are only intended as comments.
;
_shelx_estimated_absorpt_t_min 0.868
_shelx_estimated_absorpt_t_max 0.948

loop_
_space_group_symop_operation_xyz
'x, y, z'
'-x+1/2, -y, z+1/2'
'x+1/2, -y+1/2, -z'
'-x, y+1/2, -z+1/2'
'-x, -y, -z'
'x-1/2, y, -z-1/2'
'-x-1/2, y-1/2, z'
'x, -y-1/2, z-1/2'

loop_
_atom_site_label
_atom_site_type_symbol
_atom_site_fract_x
_atom_site_fract_y
_atom_site_fract_z
_atom_site_U_iso_or_equiv
_atom_site_adp_type
_atom_site_occupancy
_atom_site_site_symmetry_order
_atom_site_calc_flag
_atom_site_refinement_flags_posn
_atom_site_refinement_flags_adp
_atom_site_refinement_flags_occupancy
_atom_site_disorder_assembly
_atom_site_disorder_group
Si1 Si 0.45472(4) 0.21723(8) 0.28696(2) 0.05218(18) Uani 1 1 d . . . . .
Si2 Si 0.39033(4) 0.13974(10) 0.45995(2) 0.0591(2) Uani 1 1 d . . . . .
C1 C 0.51672(17) 0.2742(3) 0.31035(4) 0.0566(6) Uani 1 1 d . . . . .
H1A H 0.554775 0.184391 0.314460 0.068 Uiso 1 1 calc R U . . .
H1B H 0.556975 0.363127 0.307077 0.068 Uiso 1 1 calc R U . . .
C2 C 0.45868(16) 0.3219(3) 0.32830(4) 0.0546(6) Uani 1 1 d . . . . .
H2A H 0.420199 0.411378 0.324268 0.066 Uiso 1 1 calc R U . . .
H2B H 0.418997 0.232742 0.331810 0.066 Uiso 1 1 calc R U . . .
C3 C 0.51119(17) 0.3686(4) 0.34672(4) 0.0620(6) Uani 1 1 d . . . . .
H3A H 0.551005 0.457394 0.343140 0.074 Uiso 1 1 calc R U . . .
H3B H 0.549654 0.278936 0.350696 0.074 Uiso 1 1 calc R U . . .
C4 C 0.45490(17) 0.4166(3) 0.36468(4) 0.0577(6) Uani 1 1 d . . . . .
H4A H 0.415333 0.504527 0.360644 0.069 Uiso 1 1 calc R U . . .
H4B H 0.416269 0.326832 0.368529 0.069 Uiso 1 1 calc R U . . .
C5 C 0.50843(18) 0.4668(4) 0.38281(4) 0.0645(7) Uani 1 1 d . . . . .
H5A H 0.545081 0.559482 0.379107 0.077 Uiso 1 1 calc R U . . .
H5B H 0.549951 0.380637 0.386458 0.077 Uiso 1 1 calc R U . . .
C6 C 0.45296(17) 0.5082(3) 0.40106(4) 0.0584(6) Uani 1 1 d . . . . .
H6A H 0.416491 0.415703 0.404915 0.070 Uiso 1 1 calc R U . . .
H6B H 0.411463 0.594736 0.397533 0.070 Uiso 1 1 calc R U . . .
C7 C 0.50925(18) 0.5582(4) 0.41889(4) 0.0662(7) Uani 1 1 d . . . . .
H7A H 0.544379 0.652220 0.415000 0.079 Uiso 1 1 calc R U . . .
H7B H 0.552226 0.472830 0.421949 0.079 Uiso 1 1 calc R U . . .
C8 C 0.4572(2) 0.5965(4) 0.43796(4) 0.0691(7) Uani 1 1 d . . . . .
H8A H 0.415465 0.684168 0.435082 0.083 Uiso 1 1 calc R U . . .
H8B H 0.499711 0.633137 0.448359 0.083 Uiso 1 1 calc R U . . .
C9 C 0.40360(17) 0.4571(3) 0.44639(4) 0.0625(6) Uani 1 1 d . . . . .
H9A H 0.367290 0.495270 0.457843 0.075 Uiso 1 1 calc R U . . .
H9B H 0.361657 0.420358 0.435880 0.075 Uiso 1 1 calc R U . . .
C10 C 0.45884(16) 0.3171(3) 0.45346(4) 0.0630(7) Uani 1 1 d . . . . .
H10A H 0.493825 0.348820 0.465424 0.076 Uiso 1 1 calc R U . . .
H10B H 0.501789 0.288311 0.442747 0.076 Uiso 1 1 calc R U . . .
C11 C 0.33146(17) 0.0647(4) 0.43704(4) 0.0672(7) Uani 1 1 d . . . . .
H11A H 0.301834 -0.035534 0.440716 0.081 Uiso 1 1 calc R U . . .
H11B H 0.283542 0.140686 0.433681 0.081 Uiso 1 1 calc R U . . .
C12 C 0.38540(17) 0.0352(4) 0.41796(4) 0.0615(6) Uani 1 1 d . . . . .
H12A H 0.414799 0.134599 0.413848 0.074 Uiso 1 1 calc R U . . .
H12B H 0.432921 -0.042639 0.420884 0.074 Uiso 1 1 calc R U . . .
C13 C 0.32855(18) -0.0250(4) 0.40063(4) 0.0678(7) Uani 1 1 d . . . . .
H13A H 0.299258 -0.124081 0.404888 0.081 Uiso 1 1 calc R U . . .
H13B H 0.280741 0.052847 0.397934 0.081 Uiso 1 1 calc R U . . .
C14 C 0.37832(17) -0.0555(4) 0.38131(4) 0.0630(7) Uani 1 1 d . . . . .
H14A H 0.424393 -0.136936 0.383785 0.076 Uiso 1 1 calc R U . . .
H14B H 0.409577 0.042252 0.377254 0.076 Uiso 1 1 calc R U . . .
C15 C 0.31921(18) -0.1092(4) 0.36408(4) 0.0665(7) Uani 1 1 d . . . . .
H15A H 0.287957 -0.206991 0.368099 0.080 Uiso 1 1 calc R U . . .
H15B H 0.273171 -0.027743 0.361560 0.080 Uiso 1 1 calc R U . . .
C16 C 0.36964(17) -0.1394(3) 0.34483(4) 0.0606(6) Uani 1 1 d . . . . .
H16A H 0.412865 -0.225862 0.347119 0.073 Uiso 1 1 calc R U . . .
H16B H 0.404222 -0.043852 0.341322 0.073 Uiso 1 1 calc R U . . .
C17 C 0.30993(18) -0.1827(3) 0.32716(4) 0.0643(7) Uani 1 1 d . . . . .
H17A H 0.270139 -0.092603 0.324137 0.077 Uiso 1 1 calc R U . . .
H17B H 0.271665 -0.272778 0.331074 0.077 Uiso 1 1 calc R U . . .
C18 C 0.36149(19) -0.2264(3) 0.30812(4) 0.0647(7) Uani 1 1 d . . . . .
H18A H 0.397473 -0.321757 0.310908 0.078 Uiso 1 1 calc R U . . .
H18B H 0.317860 -0.253624 0.297481 0.078 Uiso 1 1 calc R U . . .
C19 C 0.42376(16) -0.0983(3) 0.30007(4) 0.0549(6) Uani 1 1 d . . . . .
H19A H 0.466993 -0.070052 0.310746 0.066 Uiso 1 1 calc R U . . .
H19B H 0.458235 -0.142088 0.288660 0.066 Uiso 1 1 calc R U . . .
C20 C 0.37660(15) 0.0514(3) 0.29305(4) 0.0545(6) Uani 1 1 d . . . . .
H20A H 0.334879 0.086447 0.303710 0.065 Uiso 1 1 calc R U . . .
H20B H 0.340641 0.026692 0.280968 0.065 Uiso 1 1 calc R U . . .
C21 C 0.53469(18) 0.1516(3) 0.26699(4) 0.0610(6) Uani 1 1 d . . . . .
H21A H 0.569340 0.061550 0.272333 0.073 Uiso 1 1 calc R U . . .
H21B H 0.499288 0.112172 0.255465 0.073 Uiso 1 1 calc R U . . .
C22 C 0.60102(19) 0.2738(4) 0.25906(4) 0.0710(7) Uani 1 1 d . . . . .
H22A H 0.590356 0.287029 0.244471 0.085 Uiso 1 1 calc R U . . .
H22B H 0.587515 0.375872 0.265574 0.085 Uiso 1 1 calc R U . . .
C23 C 0.6978(2) 0.2394(4) 0.26207(4) 0.0763(8) Uani 1 1 d . . . . .
H23A H 0.733274 0.321784 0.255194 0.092 Uiso 1 1 calc R U . . .
H23B H 0.711894 0.137499 0.255592 0.092 Uiso 1 1 calc R U . . .
C24 C 0.27348(18) 0.7680(4) 0.71622(4) 0.0689(7) Uani 1 1 d . . . . .
H24A H 0.295484 0.672306 0.709313 0.083 Uiso 1 1 calc R U . . .
H24B H 0.302955 0.859741 0.709862 0.083 Uiso 1 1 calc R U . . .
C25 C 0.17343(19) 0.7810(4) 0.71270(5) 0.0712(7) Uani 1 1 d . . . . .
H25A H 0.144158 0.685193 0.718041 0.085 Uiso 1 1 calc R U . . .
H25B H 0.150350 0.872108 0.720392 0.085 Uiso 1 1 calc R U . . .
C26 C 0.14748(18) 0.8003(3) 0.69111(4) 0.0671(7) Uani 1 1 d . . . . .
H26A H 0.169821 0.903413 0.686309 0.080 Uiso 1 1 calc R U . . .
H26B H 0.081394 0.802286 0.690198 0.080 Uiso 1 1 calc R U . . .
C27 C 0.18254(19) 0.6726(3) 0.67724(4) 0.0673(7) Uani 1 1 d . . . . .
H27A H 0.248302 0.683764 0.676213 0.081 Uiso 1 1 calc R U . . .
H27B H 0.170097 0.568985 0.683455 0.081 Uiso 1 1 calc R U . . .
C28 C 0.14400(18) 0.6733(4) 0.65640(4) 0.0658(7) Uani 1 1 d . . . . .
H28A H 0.146629 0.781811 0.651015 0.079 Uiso 1 1 calc R U . . .
H28B H 0.080249 0.642251 0.657140 0.079 Uiso 1 1 calc R U . . .
C29 C 0.19173(19) 0.5642(4) 0.64202(4) 0.0725(8) Uani 1 1 d . . . . .
H29A H 0.253906 0.602157 0.640367 0.087 Uiso 1 1 calc R U . . .
H29B H 0.194776 0.458378 0.648227 0.087 Uiso 1 1 calc R U . . .
C30 C 0.15038(18) 0.5477(4) 0.62140(4) 0.0697(7) Uani 1 1 d . . . . .
H30A H 0.094502 0.485789 0.622573 0.084 Uiso 1 1 calc R U . . .
H30B H 0.134279 0.653612 0.616359 0.084 Uiso 1 1 calc R U . . .
C31 C 0.21086(19) 0.4690(4) 0.60633(4) 0.0755(8) Uani 1 1 d . . . . .
H31A H 0.230633 0.367064 0.612013 0.091 Uiso 1 1 calc R U . . .
H31B H 0.264777 0.535332 0.604620 0.091 Uiso 1 1 calc R U . . .
C32 C 0.17116(17) 0.4384(4) 0.58572(4) 0.0668(7) Uani 1 1 d . . . . .
H32A H 0.140019 0.534406 0.581009 0.080 Uiso 1 1 calc R U . . .
H32B H 0.126347 0.352918 0.586731 0.080 Uiso 1 1 calc R U . . .
C33 C 0.24211(18) 0.3923(4) 0.57046(4) 0.0682(7) Uani 1 1 d . . . . .
H33A H 0.285406 0.480064 0.569358 0.082 Uiso 1 1 calc R U . . .
H33B H 0.274976 0.300033 0.575769 0.082 Uiso 1 1 calc R U . . .
C34 C 0.20940(17) 0.3525(4) 0.54960(4) 0.0653(7) Uani 1 1 d . . . . .
H34A H 0.172136 0.440466 0.544562 0.078 Uiso 1 1 calc R U . . .
H34B H 0.171083 0.257643 0.550318 0.078 Uiso 1 1 calc R U . . .
C35 C 0.28444(17) 0.3227(4) 0.53487(4) 0.0643(7) Uani 1 1 d . . . . .
H35A H 0.322909 0.237804 0.540264 0.077 Uiso 1 1 calc R U . . .
H35B H 0.321434 0.419125 0.533907 0.077 Uiso 1 1 calc R U . . .
C36 C 0.25439(17) 0.2768(4) 0.51388(4) 0.0635(6) Uani 1 1 d . . . . .
H36A H 0.217707 0.180031 0.514791 0.076 Uiso 1 1 calc R U . . .
H36B H 0.215808 0.361508 0.508460 0.076 Uiso 1 1 calc R U . . .
C37 C 0.33060(17) 0.2480(4) 0.49927(4) 0.0653(7) Uani 1 1 d . . . . .
H37A H 0.371906 0.169655 0.505209 0.078 Uiso 1 1 calc R U . . .
H37B H 0.364320 0.347364 0.497501 0.078 Uiso 1 1 calc R U . . .
C38 C 0.30075(17) 0.1892(4) 0.47868(4) 0.0641(7) Uani 1 1 d . . . . .
H38A H 0.261709 0.270655 0.472645 0.077 Uiso 1 1 calc R U . . .
H38B H 0.263645 0.094005 0.480717 0.077 Uiso 1 1 calc R U . . .
C39 C 0.3891(2) 0.3891(4) 0.27781(5) 0.0727(8) Uani 1 1 d . . . . .
H39A H 0.347324 0.423074 0.288304 0.109 Uiso 1 1 calc R U . . .
H39B H 0.429865 0.475776 0.274546 0.109 Uiso 1 1 calc R U . . .
H39C H 0.355479 0.359068 0.265759 0.109 Uiso 1 1 calc R U . . .
C40 C 0.4652(2) -0.0179(4) 0.47010(5) 0.0761(8) Uani 1 1 d . . . . .
H40A H 0.429410 -0.110820 0.473509 0.114 Uiso 1 1 calc R U . . .
H40B H 0.509786 -0.046218 0.459932 0.114 Uiso 1 1 calc R U . . .
H40C H 0.495576 0.020804 0.482181 0.114 Uiso 1 1 calc R U . . .

loop_
_atom_site_aniso_label
_atom_site_aniso_U_11
_atom_site_aniso_U_22
_atom_site_aniso_U_33
_atom_site_aniso_U_23
_atom_site_aniso_U_13
_atom_site_aniso_U_12
Si1 0.0583(4) 0.0447(3) 0.0535(4) -0.0010(3) -0.0041(3) -0.0005(3)
Si2 0.0482(4) 0.0712(5) 0.0579(4) 0.0068(3) -0.0004(3) 0.0029(3)
C1 0.0580(14) 0.0548(14) 0.0571(14) -0.0049(11) 0.0021(11) -0.0091(11)
C2 0.0555(13) 0.0509(14) 0.0575(14) 0.0025(10) -0.0003(11) -0.0002(10)
C3 0.0588(14) 0.0718(17) 0.0555(14) -0.0028(13) 0.0024(11) -0.0068(13)
C4 0.0613(14) 0.0573(15) 0.0544(13) 0.0039(11) 0.0029(11) -0.0010(12)
C5 0.0600(15) 0.0781(19) 0.0553(14) -0.0025(13) 0.0046(11) -0.0126(13)
C6 0.0602(14) 0.0597(15) 0.0552(14) 0.0020(11) 0.0025(11) -0.0044(12)
C7 0.0661(16) 0.0743(18) 0.0581(15) -0.0023(13) 0.0039(12) -0.0152(14)
C8 0.0805(18) 0.0650(17) 0.0618(15) -0.0052(13) 0.0036(13) -0.0018(14)
C9 0.0562(14) 0.0742(18) 0.0571(14) -0.0005(13) 0.0087(11) 0.0087(13)
C10 0.0471(13) 0.0768(19) 0.0652(16) 0.0050(13) 0.0011(11) 0.0007(12)
C11 0.0542(14) 0.084(2) 0.0634(16) 0.0037(14) 0.0021(12) -0.0031(13)
C12 0.0554(14) 0.0698(17) 0.0595(15) 0.0101(12) -0.0011(11) -0.0057(12)
C13 0.0569(14) 0.083(2) 0.0633(16) 0.0026(14) 0.0006(12) -0.0065(14)
C14 0.0597(15) 0.0659(17) 0.0633(15) 0.0083(13) 0.0028(11) -0.0084(12)
C15 0.0589(14) 0.0741(19) 0.0665(16) 0.0039(14) 0.0032(12) -0.0054(13)
C16 0.0578(14) 0.0595(16) 0.0645(15) 0.0059(12) 0.0018(11) -0.0063(12)
C17 0.0599(15) 0.0618(17) 0.0713(17) 0.0009(12) 0.0036(12) -0.0148(12)
C18 0.0701(16) 0.0506(14) 0.0734(17) -0.0037(13) -0.0020(13) -0.0100(12)
C19 0.0528(12) 0.0498(14) 0.0622(14) -0.0004(11) 0.0020(11) 0.0017(10)
C20 0.0490(12) 0.0509(14) 0.0635(14) -0.0006(11) -0.0068(10) 0.0007(10)
C21 0.0658(15) 0.0553(15) 0.0618(15) -0.0074(12) 0.0001(12) -0.0059(12)
C22 0.0811(19) 0.0742(19) 0.0578(15) 0.0069(14) 0.0001(13) -0.0149(15)
C23 0.0813(19) 0.078(2) 0.0692(18) 0.0032(15) 0.0078(14) -0.0161(16)
C24 0.0637(16) 0.0733(18) 0.0697(17) -0.0064(14) 0.0116(12) -0.0123(13)
C25 0.0656(16) 0.0673(17) 0.0806(19) -0.0103(15) 0.0108(14) -0.0064(14)
C26 0.0538(14) 0.0605(16) 0.087(2) -0.0072(14) 0.0094(13) -0.0021(12)
C27 0.0695(16) 0.0589(17) 0.0734(18) 0.0013(13) 0.0001(13) 0.0078(13)
C28 0.0554(14) 0.0655(17) 0.0767(18) -0.0025(13) 0.0035(12) 0.0044(12)
C29 0.0647(16) 0.081(2) 0.0715(17) -0.0065(15) -0.0041(13) 0.0133(15)
C30 0.0538(14) 0.080(2) 0.0750(18) -0.0064(15) 0.0004(12) 0.0022(13)
C31 0.0641(16) 0.090(2) 0.0727(18) -0.0082(16) -0.0068(14) 0.0143(15)
C32 0.0539(14) 0.0768(19) 0.0696(17) -0.0053(14) -0.0003(12) 0.0007(13)
C33 0.0553(14) 0.0789(19) 0.0703(16) -0.0059(14) -0.0044(12) 0.0051(13)
C34 0.0524(13) 0.0773(18) 0.0663(16) 0.0006(14) 0.0009(12) 0.0038(13)
C35 0.0548(14) 0.0724(18) 0.0658(16) 0.0011(13) -0.0002(11) 0.0062(13)
C36 0.0520(13) 0.0717(17) 0.0668(15) 0.0067(14) 0.0027(12) 0.0020(12)
C37 0.0560(14) 0.0754(19) 0.0645(15) 0.0040(13) 0.0005(12) 0.0019(12)
C38 0.0521(13) 0.0768(19) 0.0633(15) 0.0080(13) 0.0012(11) 0.0012(12)
C39 0.087(2) 0.0594(17) 0.0721(18) 0.0055(14) -0.0056(15) 0.0107(15)
C40 0.0747(18) 0.079(2) 0.0743(18) 0.0077(15) -0.0039(14) 0.0116(16)

loop_
_atom_type_symbol
_atom_type_description
_atom_type_scat_dispersion_real
_atom_type_scat_dispersion_imag
_atom_type_scat_source
C C 0.0181 0.0091 'International Tables Vol C Tables 4.2.6.8 and 6.1.1.4'
H H 0.0000 0.0000 'International Tables Vol C Tables 4.2.6.8 and 6.1.1.4'
Si Si 0.2541 0.3302 'International Tables Vol C Tables 4.2.6.8 and 6.1.1.4'

loop_
_geom_angle_atom_site_label_1
_geom_angle_atom_site_label_2
_geom_angle_atom_site_label_3
_geom_angle
_geom_angle_site_symmetry_1
_geom_angle_site_symmetry_3
_geom_angle_publ_flag
C39 Si1 C21 109.75(13) . . ?
C39 Si1 C20 109.37(13) . . ?
C21 Si1 C20 109.14(12) . . ?
C39 Si1 C1 109.25(13) . . ?
C21 Si1 C1 110.51(12) . . ?
C20 Si1 C1 108.79(11) . . ?
C40 Si2 C10 109.38(14) . . ?
C40 Si2 C11 109.35(15) . . ?
C10 Si2 C11 110.07(13) . . ?
C40 Si2 C38 110.33(13) . . ?
C10 Si2 C38 111.31(13) . . ?
C11 Si2 C38 106.35(12) . . ?
C2 C1 Si1 115.83(17) . . ?
C2 C1 H1A 108.3 . . ?
Si1 C1 H1A 108.3 . . ?
C2 C1 H1B 108.3 . . ?
Si1 C1 H1B 108.3 . . ?
H1A C1 H1B 107.4 . . ?
C3 C2 C1 114.1(2) . . ?
C3 C2 H2A 108.7 . . ?
C1 C2 H2A 108.7 . . ?
C3 C2 H2B 108.7 . . ?
C1 C2 H2B 108.7 . . ?
H2A C2 H2B 107.6 . . ?
C2 C3 C4 115.0(2) . . ?
C2 C3 H3A 108.5 . . ?
C4 C3 H3A 108.5 . . ?
C2 C3 H3B 108.5 . . ?
C4 C3 H3B 108.5 . . ?
H3A C3 H3B 107.5 . . ?
C5 C4 C3 114.3(2) . . ?
C5 C4 H4A 108.7 . . ?
C3 C4 H4A 108.7 . . ?
C5 C4 H4B 108.7 . . ?
C3 C4 H4B 108.7 . . ?
H4A C4 H4B 107.6 . . ?
C4 C5 C6 114.6(2) . . ?
C4 C5 H5A 108.6 . . ?
C6 C5 H5A 108.6 . . ?
C4 C5 H5B 108.6 . . ?
C6 C5 H5B 108.6 . . ?
H5A C5 H5B 107.6 . . ?
C5 C6 C7 112.9(2) . . ?
C5 C6 H6A 109.0 . . ?
C7 C6 H6A 109.0 . . ?
C5 C6 H6B 109.0 . . ?
C7 C6 H6B 109.0 . . ?
H6A C6 H6B 107.8 . . ?
C6 C7 C8 115.3(2) . . ?
C6 C7 H7A 108.4 . . ?
C8 C7 H7A 108.4 . . ?
C6 C7 H7B 108.4 . . ?
C8 C7 H7B 108.4 . . ?
H7A C7 H7B 107.5 . . ?
C7 C8 C9 114.0(2) . . ?
C7 C8 H8A 108.8 . . ?
C9 C8 H8A 108.8 . . ?
C7 C8 H8B 108.8 . . ?
C9 C8 H8B 108.8 . . ?
H8A C8 H8B 107.7 . . ?
C10 C9 C8 115.6(2) . . ?
C10 C9 H9A 108.4 . . ?
C8 C9 H9A 108.4 . . ?
C10 C9 H9B 108.4 . . ?
C8 C9 H9B 108.4 . . ?
H9A C9 H9B 107.4 . . ?
C9 C10 Si2 113.77(18) . . ?
C9 C10 H10A 108.8 . . ?
Si2 C10 H10A 108.8 . . ?
C9 C10 H10B 108.8 . . ?
Si2 C10 H10B 108.8 . . ?
H10A C10 H10B 107.7 . . ?
C12 C11 Si2 119.04(18) . . ?
C12 C11 H11A 107.6 . . ?
Si2 C11 H11A 107.6 . . ?
C12 C11 H11B 107.6 . . ?
Si2 C11 H11B 107.6 . . ?
H11A C11 H11B 107.0 . . ?
C13 C12 C11 113.0(2) . . ?
C13 C12 H12A 109.0 . . ?
C11 C12 H12A 109.0 . . ?
C13 C12 H12B 109.0 . . ?
C11 C12 H12B 109.0 . . ?
H12A C12 H12B 107.8 . . ?
C14 C13 C12 115.4(2) . . ?
C14 C13 H13A 108.4 . . ?
C12 C13 H13A 108.4 . . ?
C14 C13 H13B 108.4 . . ?
C12 C13 H13B 108.4 . . ?
H13A C13 H13B 107.5 . . ?
C13 C14 C15 114.1(2) . . ?
C13 C14 H14A 108.7 . . ?
C15 C14 H14A 108.7 . . ?
C13 C14 H14B 108.7 . . ?
C15 C14 H14B 108.7 . . ?
H14A C14 H14B 107.6 . . ?
C16 C15 C14 113.7(2) . . ?
C16 C15 H15A 108.8 . . ?
C14 C15 H15A 108.8 . . ?
C16 C15 H15B 108.8 . . ?
C14 C15 H15B 108.8 . . ?
H15A C15 H15B 107.7 . . ?
C15 C16 C17 113.8(2) . . ?
C15 C16 H16A 108.8 . . ?
C17 C16 H16A 108.8 . . ?
C15 C16 H16B 108.8 . . ?
C17 C16 H16B 108.8 . . ?
H16A C16 H16B 107.7 . . ?
C16 C17 C18 113.8(2) . . ?
C16 C17 H17A 108.8 . . ?
C18 C17 H17A 108.8 . . ?
C16 C17 H17B 108.8 . . ?
C18 C17 H17B 108.8 . . ?
H17A C17 H17B 107.7 . . ?
C19 C18 C17 115.2(2) . . ?
C19 C18 H18A 108.5 . . ?
C17 C18 H18A 108.5 . . ?
C19 C18 H18B 108.5 . . ?
C17 C18 H18B 108.5 . . ?
H18A C18 H18B 107.5 . . ?
C20 C19 C18 114.7(2) . . ?
C20 C19 H19A 108.6 . . ?
C18 C19 H19A 108.6 . . ?
C20 C19 H19B 108.6 . . ?
C18 C19 H19B 108.6 . . ?
H19A C19 H19B 107.6 . . ?
C19 C20 Si1 113.85(16) . . ?
C19 C20 H20A 108.8 . . ?
Si1 C20 H20A 108.8 . . ?
C19 C20 H20B 108.8 . . ?
Si1 C20 H20B 108.8 . . ?
H20A C20 H20B 107.7 . . ?
C22 C21 Si1 117.2(2) . . ?
C22 C21 H21A 108.0 . . ?
Si1 C21 H21A 108.0 . . ?
C22 C21 H21B 108.0 . . ?
Si1 C21 H21B 108.0 . . ?
H21A C21 H21B 107.2 . . ?
C23 C22 C21 116.8(3) . . ?
C23 C22 H22A 108.1 . . ?
C21 C22 H22A 108.1 . . ?
C23 C22 H22B 108.1 . . ?
C21 C22 H22B 108.1 . . ?
H22A C22 H22B 107.3 . . ?
C22 C23 C24 114.4(3) . 5_666 ?
C22 C23 H23A 108.6 . . ?
C24 C23 H23A 108.6 5_666 . ?
C22 C23 H23B 108.6 . . ?
C24 C23 H23B 108.6 5_666 . ?
H23A C23 H23B 107.6 . . ?
C23 C24 C25 115.6(2) 5_666 . ?
C23 C24 H24A 108.4 5_666 . ?
C25 C24 H24A 108.4 . . ?
C23 C24 H24B 108.4 5_666 . ?
C25 C24 H24B 108.4 . . ?
H24A C24 H24B 107.4 . . ?
C26 C25 C24 114.3(2) . . ?
C26 C25 H25A 108.7 . . ?
C24 C25 H25A 108.7 . . ?
C26 C25 H25B 108.7 . . ?
C24 C25 H25B 108.7 . . ?
H25A C25 H25B 107.6 . . ?
C25 C26 C27 114.6(3) . . ?
C25 C26 H26A 108.6 . . ?
C27 C26 H26A 108.6 . . ?
C25 C26 H26B 108.6 . . ?
C27 C26 H26B 108.6 . . ?
H26A C26 H26B 107.6 . . ?
C28 C27 C26 115.2(2) . . ?
C28 C27 H27A 108.5 . . ?
C26 C27 H27A 108.5 . . ?
C28 C27 H27B 108.5 . . ?
C26 C27 H27B 108.5 . . ?
H27A C27 H27B 107.5 . . ?
C27 C28 C29 113.7(2) . . ?
C27 C28 H28A 108.8 . . ?
C29 C28 H28A 108.8 . . ?
C27 C28 H28B 108.8 . . ?
C29 C28 H28B 108.8 . . ?
H28A C28 H28B 107.7 . . ?
C30 C29 C28 116.0(2) . . ?
C30 C29 H29A 108.3 . . ?
C28 C29 H29A 108.3 . . ?
C30 C29 H29B 108.3 . . ?
C28 C29 H29B 108.3 . . ?
H29A C29 H29B 107.4 . . ?
C31 C30 C29 113.6(2) . . ?
C31 C30 H30A 108.8 . . ?
C29 C30 H30A 108.8 . . ?
C31 C30 H30B 108.8 . . ?
C29 C30 H30B 108.8 . . ?
H30A C30 H30B 107.7 . . ?
C30 C31 C32 116.3(2) . . ?
C30 C31 H31A 108.2 . . ?
C32 C31 H31A 108.2 . . ?
C30 C31 H31B 108.2 . . ?
C32 C31 H31B 108.2 . . ?
H31A C31 H31B 107.4 . . ?
C31 C32 C33 112.0(2) . . ?
C31 C32 H32A 109.2 . . ?
C33 C32 H32A 109.2 . . ?
C31 C32 H32B 109.2 . . ?
C33 C32 H32B 109.2 . . ?
H32A C32 H32B 107.9 . . ?
C34 C33 C32 116.5(2) . . ?
C34 C33 H33A 108.2 . . ?
C32 C33 H33A 108.2 . . ?
C34 C33 H33B 108.2 . . ?
C32 C33 H33B 108.2 . . ?
H33A C33 H33B 107.3 . . ?
C33 C34 C35 113.2(2) . . ?
C33 C34 H34A 108.9 . . ?
C35 C34 H34A 108.9 . . ?
C33 C34 H34B 108.9 . . ?
C35 C34 H34B 108.9 . . ?
H34A C34 H34B 107.8 . . ?
C34 C35 C36 114.8(2) . . ?
C34 C35 H35A 108.6 . . ?
C36 C35 H35A 108.6 . . ?
C34 C35 H35B 108.6 . . ?
C36 C35 H35B 108.6 . . ?
H35A C35 H35B 107.5 . . ?
C37 C36 C35 114.1(2) . . ?
C37 C36 H36A 108.7 . . ?
C35 C36 H36A 108.7 . . ?
C37 C36 H36B 108.7 . . ?
C35 C36 H36B 108.7 . . ?
H36A C36 H36B 107.6 . . ?
C36 C37 C38 114.1(2) . . ?
C36 C37 H37A 108.7 . . ?
C38 C37 H37A 108.7 . . ?
C36 C37 H37B 108.7 . . ?
C38 C37 H37B 108.7 . . ?
H37A C37 H37B 107.6 . . ?
C37 C38 Si2 117.45(18) . . ?
C37 C38 H38A 107.9 . . ?
Si2 C38 H38A 107.9 . . ?
C37 C38 H38B 107.9 . . ?
Si2 C38 H38B 107.9 . . ?
H38A C38 H38B 107.2 . . ?
Si1 C39 H39A 109.5 . . ?
Si1 C39 H39B 109.5 . . ?
H39A C39 H39B 109.5 . . ?
Si1 C39 H39C 109.5 . . ?
H39A C39 H39C 109.5 . . ?
H39B C39 H39C 109.5 . . ?
Si2 C40 H40A 109.5 . . ?
Si2 C40 H40B 109.5 . . ?
H40A C40 H40B 109.5 . . ?
Si2 C40 H40C 109.5 . . ?
H40A C40 H40C 109.5 . . ?
H40B C40 H40C 109.5 . . ?

loop_
_geom_bond_atom_site_label_1
_geom_bond_atom_site_label_2
_geom_bond_distance
_geom_bond_site_symmetry_2
_geom_bond_publ_flag
Si1 C39 1.862(3) . ?
Si1 C21 1.872(3) . ?
Si1 C20 1.874(3) . ?
Si1 C1 1.875(2) . ?
Si2 C40 1.871(3) . ?
Si2 C10 1.872(3) . ?
Si2 C11 1.873(3) . ?
Si2 C38 1.877(3) . ?
C1 C2 1.531(3) . ?
C1 H1A 0.9900 . ?
C1 H1B 0.9900 . ?
C2 C3 1.508(3) . ?
C2 H2A 0.9900 . ?
C2 H2B 0.9900 . ?
C3 C4 1.518(3) . ?
C3 H3A 0.9900 . ?
C3 H3B 0.9900 . ?
C4 C5 1.509(3) . ?
C4 H4A 0.9900 . ?
C4 H4B 0.9900 . ?
C5 C6 1.512(3) . ?
C5 H5A 0.9900 . ?
C5 H5B 0.9900 . ?
C6 C7 1.515(3) . ?
C6 H6A 0.9900 . ?
C6 H6B 0.9900 . ?
C7 C8 1.524(4) . ?
C7 H7A 0.9900 . ?
C7 H7B 0.9900 . ?
C8 C9 1.536(4) . ?
C8 H8A 0.9900 . ?
C8 H8B 0.9900 . ?
C9 C10 1.522(4) . ?
C9 H9A 0.9900 . ?
C9 H9B 0.9900 . ?
C10 H10A 0.9900 . ?
C10 H10B 0.9900 . ?
C11 C12 1.525(4) . ?
C11 H11A 0.9900 . ?
C11 H11B 0.9900 . ?
C12 C13 1.521(4) . ?
C12 H12A 0.9900 . ?
C12 H12B 0.9900 . ?
C13 C14 1.508(4) . ?
C13 H13A 0.9900 . ?
C13 H13B 0.9900 . ?
C14 C15 1.518(4) . ?
C14 H14A 0.9900 . ?
C14 H14B 0.9900 . ?
C15 C16 1.508(4) . ?
C15 H15A 0.9900 . ?
C15 H15B 0.9900 . ?
C16 C17 1.522(4) . ?
C16 H16A 0.9900 . ?
C16 H16B 0.9900 . ?
C17 C18 1.529(4) . ?
C17 H17A 0.9900 . ?
C17 H17B 0.9900 . ?
C18 C19 1.529(4) . ?
C18 H18A 0.9900 . ?
C18 H18B 0.9900 . ?
C19 C20 1.527(3) . ?
C19 H19A 0.9900 . ?
C19 H19B 0.9900 . ?
C20 H20A 0.9900 . ?
C20 H20B 0.9900 . ?
C21 C22 1.529(4) . ?
C21 H21A 0.9900 . ?
C21 H21B 0.9900 . ?
C22 C23 1.489(4) . ?
C22 H22A 0.9900 . ?
C22 H22B 0.9900 . ?
C23 C24 1.509(4) 5_666 ?
C23 H23A 0.9900 . ?
C23 H23B 0.9900 . ?
C24 C25 1.518(4) . ?
C24 H24A 0.9900 . ?
C24 H24B 0.9900 . ?
C25 C26 1.497(4) . ?
C25 H25A 0.9900 . ?
C25 H25B 0.9900 . ?
C26 C27 1.518(4) . ?
C26 H26A 0.9900 . ?
C26 H26B 0.9900 . ?
C27 C28 1.502(4) . ?
C27 H27A 0.9900 . ?
C27 H27B 0.9900 . ?
C28 C29 1.511(4) . ?
C28 H28A 0.9900 . ?
C28 H28B 0.9900 . ?
C29 C30 1.511(4) . ?
C29 H29A 0.9900 . ?
C29 H29B 0.9900 . ?
C30 C31 1.507(4) . ?
C30 H30A 0.9900 . ?
C30 H30B 0.9900 . ?
C31 C32 1.517(4) . ?
C31 H31A 0.9900 . ?
C31 H31B 0.9900 . ?
C32 C33 1.520(4) . ?
C32 H32A 0.9900 . ?
C32 H32B 0.9900 . ?
C33 C34 1.510(4) . ?
C33 H33A 0.9900 . ?
C33 H33B 0.9900 . ?
C34 C35 1.511(4) . ?
C34 H34A 0.9900 . ?
C34 H34B 0.9900 . ?
C35 C36 1.518(4) . ?
C35 H35A 0.9900 . ?
C35 H35B 0.9900 . ?
C36 C37 1.518(4) . ?
C36 H36A 0.9900 . ?
C36 H36B 0.9900 . ?
C37 C38 1.525(4) . ?
C37 H37A 0.9900 . ?
C37 H37B 0.9900 . ?
C38 H38A 0.9900 . ?
C38 H38B 0.9900 . ?
C39 H39A 0.9800 . ?
C39 H39B 0.9800 . ?
C39 H39C 0.9800 . ?
C40 H40A 0.9800 . ?
C40 H40B 0.9800 . ?
C40 H40C 0.9800 . ?

loop_
_geom_torsion_atom_site_label_1
_geom_torsion_atom_site_label_2
_geom_torsion_atom_site_label_3
_geom_torsion_atom_site_label_4
_geom_torsion
_geom_torsion_site_symmetry_1
_geom_torsion_site_symmetry_2
_geom_torsion_site_symmetry_3
_geom_torsion_site_symmetry_4
_geom_torsion_publ_flag
C39 Si1 C1 C2 62.3(2) . . . . ?
C21 Si1 C1 C2 -176.85(19) . . . . ?
C20 Si1 C1 C2 -57.0(2) . . . . ?
Si1 C1 C2 C3 -179.35(19) . . . . ?
C1 C2 C3 C4 179.9(2) . . . . ?
C2 C3 C4 C5 -178.5(2) . . . . ?
C3 C4 C5 C6 -177.5(2) . . . . ?
C4 C5 C6 C7 -179.9(2) . . . . ?
C5 C6 C7 C8 -178.2(2) . . . . ?
C6 C7 C8 C9 61.5(3) . . . . ?
C7 C8 C9 C10 63.9(3) . . . . ?
C8 C9 C10 Si2 -171.31(19) . . . . ?
C40 Si2 C10 C9 -176.0(2) . . . . ?
C11 Si2 C10 C9 63.9(2) . . . . ?
C38 Si2 C10 C9 -53.8(2) . . . . ?
C40 Si2 C11 C12 -69.1(3) . . . . ?
C10 Si2 C11 C12 51.0(3) . . . . ?
C38 Si2 C11 C12 171.7(2) . . . . ?
Si2 C11 C12 C13 -179.8(2) . . . . ?
C11 C12 C13 C14 179.7(3) . . . . ?
C12 C13 C14 C15 -177.7(3) . . . . ?
C13 C14 C15 C16 -180.0(3) . . . . ?
C14 C15 C16 C17 -176.2(2) . . . . ?
C15 C16 C17 C18 -175.3(2) . . . . ?
C16 C17 C18 C19 -58.7(3) . . . . ?
C17 C18 C19 C20 -64.1(3) . . . . ?
C18 C19 C20 Si1 171.22(18) . . . . ?
C39 Si1 C20 C19 178.04(19) . . . . ?
C21 Si1 C20 C19 58.0(2) . . . . ?
C1 Si1 C20 C19 -62.7(2) . . . . ?
C39 Si1 C21 C22 56.9(2) . . . . ?
C20 Si1 C21 C22 176.7(2) . . . . ?
C1 Si1 C21 C22 -63.7(2) . . . . ?
Si1 C21 C22 C23 118.4(3) . . . . ?
C21 C22 C23 C24 -63.7(4) . . . 5_666 ?
C23 C24 C25 C26 175.6(3) 5_666 . . . ?
C24 C25 C26 C27 55.5(4) . . . . ?
C25 C26 C27 C28 169.4(2) . . . . ?
C26 C27 C28 C29 169.8(3) . . . . ?
C27 C28 C29 C30 174.2(3) . . . . ?
C28 C29 C30 C31 166.7(3) . . . . ?
C29 C30 C31 C32 175.9(3) . . . . ?
C30 C31 C32 C33 167.6(3) . . . . ?
C31 C32 C33 C34 177.6(3) . . . . ?
C32 C33 C34 C35 174.7(3) . . . . ?
C33 C34 C35 C36 178.0(3) . . . . ?
C34 C35 C36 C37 179.8(3) . . . . ?
C35 C36 C37 C38 175.4(2) . . . . ?
C36 C37 C38 Si2 -176.8(2) . . . . ?
C40 Si2 C38 C37 59.3(3) . . . . ?
C10 Si2 C38 C37 -62.4(2) . . . . ?
C11 Si2 C38 C37 177.8(2) . . . . ?
